data_2003789
loop_
_publ_author_name
'Panneerselvam, K.'
'Soriano-Garc\'ia, M.'

_publ_section_title
;16\b-(Acetyloxy)-3\b-[(2,6-dideoxy-3-<i>O</i>-methyl-<small>L</small>-<i>arabino</i>-hexopyranosyl)oxy]-14-hydroxycard-20(22)-enolide
 Dihydrate
;
_journal_issue 8
_journal_name_full 'Acta Crystallographica Section C'
_journal_page_first 1646
_journal_page_last 1648
_journal_paper_doi 10.1107/S0108270195002216
_journal_volume 51
_journal_year 1995
_chemical_formula_structural 'C32 H48 O9.2H2O'
_chemical_formula_sum 'C32 H52 O11'
_chemical_formula_weight 612.74
_chemical_name_common 'oleandrin dihydrate'
_chemical_name_systematic
;
16\&s-(Acetyloxy)-3\&s-[(2,6-dideoxy-3-o-mothyl-L-arabino-
hexopyranosyl)oxy]-14-hydroxycard-20-(22)-enolide.dihydrate
;
_space_group_IT_number 19
_symmetry_cell_setting orthorhombic
_symmetry_space_group_name_Hall 'P 2ac 2ab'
_symmetry_space_group_name_H-M 'P 21 21 21'
_audit_creation_method SHELXL
_cell_angle_alpha 90.00
_cell_angle_beta 90.00
_cell_angle_gamma 90.00
_cell_formula_units_Z 4
_cell_length_a 9.534(4)
_cell_length_b 14.283(4)
_cell_length_c 24.020(5)
_cell_measurement_reflns_used 24
_cell_measurement_temperature 293(2)
_cell_measurement_theta_max 30
_cell_measurement_theta_min 10
_cell_volume 3270.9(18)
_computing_cell_refinement 'XSCANS (Siemens, 1991)'
_computing_data_collection 'P4 diffractometer software'
_computing_data_reduction 'XSCANS (Siemens, 1991)'
_computing_molecular_graphics 'SHELXTL-Plus (Sheldrick, 1990)'
_computing_publication_material 'SHELXL93 (Sheldrick, 1993)'
_computing_structure_refinement 'SHELXL93 (Sheldrick, 1993)'
_computing_structure_solution 'SHELXS86 (Sheldrick, 1985)'
_diffrn_ambient_temperature 293(2)
_diffrn_measurement_device P4
_diffrn_measurement_method \q/2\q
_diffrn_radiation_monochromator graphite
_diffrn_radiation_source 'fine-focus sealed tube'
_diffrn_radiation_type CuK\a
_diffrn_radiation_wavelength 1.54178
_diffrn_reflns_av_R_equivalents 0.0207
_diffrn_reflns_av_sigmaI/netI 0.0229
_diffrn_reflns_limit_h_max 10
_diffrn_reflns_limit_h_min -1
_diffrn_reflns_limit_k_max 15
_diffrn_reflns_limit_k_min -1
_diffrn_reflns_limit_l_max 26
_diffrn_reflns_limit_l_min -1
_diffrn_reflns_number 3221
_diffrn_reflns_theta_max 56.74
_diffrn_reflns_theta_min 3.60
_diffrn_standards_decay_% 2.5
_diffrn_standards_interval_count 200
_diffrn_standards_number 3
_exptl_absorpt_coefficient_mu 0.765
_exptl_absorpt_correction_type none
_exptl_crystal_colour colourless
_exptl_crystal_density_diffrn 1.244
_exptl_crystal_description rectangular
_exptl_crystal_F_000 1328
_exptl_crystal_size_max 0.25
_exptl_crystal_size_mid 0.22
_exptl_crystal_size_min 0.18
_refine_diff_density_max 0.18
_refine_diff_density_min -0.22
_refine_ls_abs_structure_details 'taken from the sugar substituent'
_refine_ls_abs_structure_Flack 0.70(26)
_refine_ls_extinction_method none
_refine_ls_goodness_of_fit_all 1.109
_refine_ls_goodness_of_fit_obs 1.117
_refine_ls_hydrogen_treatment 'All H atoms are refined isotropically'
_refine_ls_matrix_type full
_refine_ls_number_parameters 587
_refine_ls_number_reflns 3031
_refine_ls_number_restraints 0
_refine_ls_restrained_S_all 1.109
_refine_ls_restrained_S_obs 1.117
_refine_ls_R_factor_all 0.0393
_refine_ls_R_factor_obs 0.0383
_refine_ls_shift/esd_max 0.039
_refine_ls_shift/esd_mean 0.004
_refine_ls_structure_factor_coef Fsqd
_refine_ls_weighting_scheme
; calc w = 1/[\s^2^(F~o~^2^) + (0.0602P)^2^ + 0.9230P]
  where P = (F~o~^2^ + 2F~c~^2^)/3
;
_refine_ls_wR_factor_all 0.1044
_refine_ls_wR_factor_obs 0.1033
_reflns_number_observed 2942
_reflns_number_total 3031
_reflns_observed_criterion >2sigma(I)
_cod_data_source_file hr1054.cif
_cod_data_source_block I
_cod_database_code 2003789

loop_
_symmetry_equiv_pos_as_xyz
'x, y, z'
'-x+1/2, -y, z+1/2'
'-x, y+1/2, -z+1/2'
'x+1/2, -y+1/2, -z'

loop_
_atom_site_aniso_label
_atom_site_aniso_U_11
_atom_site_aniso_U_12
_atom_site_aniso_U_13
_atom_site_aniso_U_22
_atom_site_aniso_U_23
_atom_site_aniso_U_33
C1 0.090(3) -0.003(2) -0.013(2) 0.035(2) -0.002(2) 0.049(2)
C2 0.060(2) -0.010(2) -0.001(2) 0.045(2) -0.003(2) 0.043(2)
C3 0.043(2) 0.002(2) -0.0062(15) 0.036(2) -0.0038(14) 0.041(2)
C4 0.046(2) 0.002(2) -0.0010(14) 0.041(2) 0.0028(14) 0.0348(14)
C5 0.059(2) 0.001(2) -0.004(2) 0.074(2) -0.011(2) 0.034(2)
C6 0.086(3) 0.021(2) -0.013(2) 0.050(2) -0.022(2) 0.053(2)
C7 0.069(3) -0.014(2) -0.020(2) 0.071(3) 0.025(2) 0.052(2)
C8 0.040(2) 0.003(2) 0.0013(13) 0.036(2) -0.0007(14) 0.0285(13)
C9 0.0339(15) 0.0008(13) 0.0006(13) 0.0299(14) 0.0028(13) 0.0357(15)
C10 0.036(2) 0.002(2) 0.0026(14) 0.037(2) -0.011(2) 0.046(2)
C11 0.036(2) 0.003(2) -0.001(2) 0.048(2) -0.017(2) 0.062(2)
C12 0.043(2) 0.003(2) 0.0040(14) 0.062(2) -0.010(2) 0.036(2)
C13 0.037(2) 0.007(2) 0.0034(14) 0.050(2) -0.007(2) 0.040(2)
C14 0.038(2) -0.0010(15) 0.0042(13) 0.0350(15) 0.0028(13) 0.0337(14)
C15 0.0357(15) 0.0007(13) 0.0020(12) 0.0279(14) -0.0027(12) 0.0314(14)
C16 0.042(2) 0.0009(14) 0.0003(14) 0.0304(15) 0.0020(13) 0.038(2)
C17 0.043(2) 0.0058(15) -0.0048(14) 0.0274(15) 0.0009(13) 0.0362(15)
C18 0.036(2) 0.0057(14) -0.0001(14) 0.0325(15) -0.0054(13) 0.0396(15)
C19 0.050(2) -0.006(2) 0.006(2) 0.051(2) 0.012(2) 0.046(2)
C20 0.043(2) -0.0007(15) -0.0004(14) 0.0344(15) 0.0012(13) 0.0394(15)
C21 0.043(2) 0.000(2) -0.006(2) 0.039(2) -0.012(2) 0.060(2)
C22 0.050(2) 0.000(2) -0.005(2) 0.038(2) -0.004(2) 0.062(2)
C23 0.040(2) -0.002(2) -0.001(2) 0.044(2) -0.009(2) 0.054(2)
C24 0.066(2) -0.013(2) -0.022(2) 0.054(2) 0.020(2) 0.065(2)
C25 0.099(4) -0.029(4) -0.031(3) 0.136(5) 0.017(3) 0.054(2)
C26 0.086(3) -0.017(2) 0.010(2) 0.045(2) -0.011(2) 0.050(2)
C27 0.062(2) -0.011(2) 0.011(2) 0.056(2) -0.019(2) 0.076(3)
C28 0.045(2) -0.001(2) -0.003(2) 0.046(2) -0.008(2) 0.072(2)
C29 0.060(2) -0.016(2) 0.000(2) 0.039(2) -0.004(2) 0.056(2)
C30 0.062(2) -0.007(2) -0.004(2) 0.033(2) -0.005(2) 0.057(2)
C31 0.088(3) 0.002(3) -0.032(3) 0.054(2) -0.010(2) 0.103(4)
C32 0.103(4) 0.008(3) -0.016(3) 0.046(2) -0.017(2) 0.087(3)
O1 0.0427(11) 0.0011(10) 0.0014(10) 0.0286(10) -0.0047(9) 0.0395(11)
O2 0.0512(14) 0.0001(12) -0.0080(12) 0.0395(12) -0.0142(11) 0.0665(14)
O3 0.0512(15) -0.0076(13) -0.018(2) 0.057(2) -0.016(2) 0.100(2)
O4 0.0544(12) -0.0007(12) -0.0056(10) 0.0441(12) 0.0043(10) 0.0379(10)
O5 0.078(2) 0.029(2) -0.032(2) 0.079(2) 0.005(2) 0.108(2)
O6 0.079(2) -0.0198(14) -0.0129(13) 0.0424(13) -0.0031(11) 0.0510(13)
O7 0.095(2) -0.0216(14) -0.0018(14) 0.0397(12) -0.0011(11) 0.0521(12)
O8 0.057(2) 0.001(2) -0.012(2) 0.074(2) -0.017(2) 0.112(2)
O9 0.088(2) -0.0069(14) -0.0016(14) 0.0408(13) -0.0075(12) 0.0536(13)
OW1 0.076(2) 0.010(2) -0.0148(15) 0.0544(15) -0.0086(12) 0.0568(15)
OW2 0.082(2) 0.003(2) 0.015(2) 0.056(2) 0.038(2) 0.159(4)

loop_
_atom_site_label
_atom_site_occupancy
_atom_site_fract_x
_atom_site_fract_y
_atom_site_fract_z
_atom_site_U_iso_or_equiv
_atom_site_thermal_displace_type
_atom_site_calc_flag
_atom_site_type_symbol
C1 1 0.6945(5) 1.0205(2) 0.9269(2) 0.0577(10) Uani d C
C2 1 0.7075(5) 0.9425(3) 0.88465(15) 0.0490(8) Uani d C
C3 1 0.6755(3) 0.8464(2) 0.90966(13) 0.0399(7) Uani d C
C4 1 0.5298(4) 0.8407(2) 0.93757(12) 0.0406(7) Uani d C
C5 1 0.5179(5) 0.9245(3) 0.97887(14) 0.0557(9) Uani d C
C6 1 0.5519(5) 1.0190(3) 0.9534(2) 0.0627(11) Uani d C
C7 1 0.5201(5) 0.7510(3) 0.9725(2) 0.0641(11) Uani d C
C8 1 0.4129(3) 0.8427(2) 0.89253(11) 0.0348(7) Uani d C
C9 1 0.4326(3) 0.7636(2) 0.84925(12) 0.0332(6) Uani d C
C10 1 0.5773(3) 0.7685(2) 0.82258(14) 0.0398(7) Uani d C
C11 1 0.6937(4) 0.7684(3) 0.8664(2) 0.0489(9) Uani d C
C12 1 0.2648(4) 0.8391(3) 0.91652(13) 0.0469(8) Uani d C
C13 1 0.1526(4) 0.8416(3) 0.87126(13) 0.0423(7) Uani d C
C14 1 0.1646(3) 0.7592(2) 0.82979(12) 0.0357(7) Uani d C
C15 1 0.3153(3) 0.7592(2) 0.80554(11) 0.0317(6) Uani d C
C16 1 0.3139(3) 0.8404(2) 0.76382(12) 0.0367(7) Uani d C
C17 1 0.1622(3) 0.8528(2) 0.74509(12) 0.0354(7) Uani d C
C18 1 0.0702(3) 0.7837(2) 0.77847(12) 0.0361(7) Uani d C
C19 1 0.1203(4) 0.6674(3) 0.8587(2) 0.0489(8) Uani d C
C20 1 0.0112(3) 0.7048(2) 0.74396(12) 0.0388(7) Uani d C
C21 1 0.0883(4) 0.6266(3) 0.7151(2) 0.0471(8) Uani d C
C22 1 -0.1445(4) 0.6140(2) 0.69534(15) 0.0499(8) Uani d C
C23 1 -0.1239(4) 0.6955(2) 0.73134(14) 0.0460(8) Uani d C
C24 1 0.0452(5) 0.8772(3) 0.6591(2) 0.0613(10) Uani d C
C25 1 0.0482(7) 0.8570(5) 0.5982(2) 0.096(2) Uani d C
C26 1 0.9189(5) 1.0643(3) 0.9645(2) 0.0605(11) Uani d C
C27 1 1.0370(5) 1.0244(3) 0.9983(2) 0.0648(11) Uani d C
C28 1 1.0235(4) 1.0376(3) 1.0598(2) 0.0542(9) Uani d C
C29 1 0.9832(4) 1.1389(2) 1.07300(15) 0.0513(9) Uani d C
C30 1 0.8562(4) 1.1663(2) 1.03938(14) 0.0507(9) Uani d C
C31 1 1.1538(6) 0.9830(3) 1.1403(2) 0.0815(14) Uani d C
C32 1 0.8039(7) 1.2650(3) 1.0485(2) 0.0791(14) Uani d C
O1 1 0.3358(2) 0.67634(14) 0.77133(8) 0.0370(5) Uani d O
O2 1 -0.0195(3) 0.5748(2) 0.68516(10) 0.0524(6) Uani d O
O3 1 -0.2511(3) 0.5805(2) 0.67625(13) 0.0695(8) Uani d O
O4 1 0.1526(2) 0.8365(2) 0.68553(8) 0.0455(5) Uani d O
O5 1 -0.0389(4) 0.9254(2) 0.6832(2) 0.0885(10) Uani d O
O6 1 0.7995(3) 1.0072(2) 0.97005(10) 0.0575(7) Uani d O
O7 1 0.8869(3) 1.1585(2) 0.98078(9) 0.0623(7) Uani d O
O8 1 1.1560(3) 1.0090(2) 1.0837(2) 0.0811(9) Uani d O
O9 1 0.9554(3) 1.1472(2) 1.13076(10) 0.0608(7) Uani d O
OW1 1 1.0121(4) 1.3232(2) 1.17041(11) 0.0624(7) Uani d O
OW2 1 0.8200(4) 1.0131(2) 1.1962(2) 0.0989(13) Uani d O
H1 1 0.7087(40) 1.0828(28) 0.9063(15) 0.058(10) Uiso d H
H2A 1 0.7977(44) 0.9495(26) 0.8705(15) 0.055(11) Uiso d H
H2B 1 0.6509(44) 0.9589(28) 0.8524(18) 0.065(11) Uiso d H
H3 1 0.7398(33) 0.8348(22) 0.9409(13) 0.036(8) Uiso d H
H5A 1 0.5894(46) 0.9121(31) 1.0080(18) 0.073(13) Uiso d H
H5B 1 0.4307(46) 0.9197(31) 0.9980(17) 0.066(12) Uiso d H
H6A 1 0.4819(45) 1.0296(29) 0.9267(17) 0.068(12) Uiso d H
H6B 1 0.5540(44) 1.0675(31) 0.9827(17) 0.069(11) Uiso d H
H7A 1 0.4299(53) 0.7598(37) 0.9964(20) 0.082(14) Uiso d H
H7B 1 0.5928(52) 0.7495(36) 0.9987(20) 0.077(13) Uiso d H
H7C 1 0.5018(58) 0.6973(38) 0.9509(20) 0.099(17) Uiso d H
H8 1 0.4169(35) 0.8958(24) 0.8726(13) 0.040(9) Uiso d H
H9 1 0.4263(26) 0.6994(19) 0.8713(10) 0.019(6) Uiso d H
H10A 1 0.5877(33) 0.7192(23) 0.7938(12) 0.035(8) Uiso d H
H10B 1 0.5821(33) 0.8216(24) 0.8013(12) 0.030(8) Uiso d H
H11A 1 0.7831(43) 0.7750(28) 0.8493(16) 0.060(11) Uiso d H
H11B 1 0.6962(41) 0.7036(29) 0.8902(16) 0.063(11) Uiso d H
H12A 1 0.2486(45) 0.8897(30) 0.9432(17) 0.070(12) Uiso d H
H12B 1 0.2512(42) 0.7819(29) 0.9383(16) 0.062(11) Uiso d H
H13A 1 0.0542(40) 0.8368(25) 0.8892(14) 0.055(10) Uiso d H
H13B 1 0.1612(33) 0.9006(22) 0.8500(12) 0.033(8) Uiso d H
H16A 1 0.3715(39) 0.8319(25) 0.7279(14) 0.055(10) Uiso d H
H16B 1 0.3378(33) 0.9040(22) 0.7842(12) 0.035(8) Uiso d H
H17 1 0.1312(32) 0.9116(22) 0.7517(11) 0.031(7) Uiso d H
H18 1 -0.0161(37) 0.8167(22) 0.7929(12) 0.038(8) Uiso d H
H19A 1 0.0276(50) 0.6784(30) 0.8748(17) 0.070(12) Uiso d H
H19B 1 0.1237(49) 0.6202(32) 0.8317(18) 0.072(13) Uiso d H
H19C 1 0.1861(51) 0.6531(35) 0.8928(20) 0.089(14) Uiso d H
H21A 1 0.1482(44) 0.6522(29) 0.6882(15) 0.056(11) Uiso d H
H21B 1 0.1265(42) 0.5841(28) 0.7418(16) 0.060(11) Uiso d H
H23 1 -0.2002(42) 0.7351(28) 0.7448(16) 0.061(11) Uiso d H
H25A 1 0.1261(50) 0.8167(30) 0.5900(17) 0.197(22) Uiso d H
H25B 1 0.0580(49) 0.9145(32) 0.5779(18) 0.252(24) Uiso d H
H25C 1 -0.0375(51) 0.8267(35) 0.5875(20) 0.174(21) Uiso d H
H26 1 0.9503(33) 1.0666(22) 0.9251(13) 0.039(8) Uiso d H
H27A 1 1.1059(51) 1.0554(37) 0.9878(19) 0.078(15) Uiso d H
H27B 1 1.0466(66) 0.9513(48) 0.9882(23) 0.123(20) Uiso d H
H28 1 0.9433(38) 0.9974(23) 1.0779(13) 0.040(8) Uiso d H
H29 1 1.0552(40) 1.1734(27) 1.0624(15) 0.052(10) Uiso d H
H30 1 0.7817(41) 1.1192(27) 1.0499(15) 0.056(11) Uiso d H
H31A 1 1.2611(63) 0.9577(38) 1.1473(21) 0.103(17) Uiso d H
H31B 1 1.0587(70) 0.9392(46) 1.1449(25) 0.138(22) Uiso d H
H31C 1 1.1438(66) 1.0447(47) 1.1643(25) 0.126(20) Uiso d H
H32A 1 0.7740(51) 1.2822(34) 1.0844(20) 0.084(15) Uiso d H
H32B 1 0.7149(65) 1.2737(41) 1.0230(22) 0.114(19) Uiso d H
H32C 1 0.8889(50) 1.3004(32) 1.0387(18) 0.069(13) Uiso d H
HO1 1 0.3405(46) 0.6288(30) 0.7929(15) 0.059(12) Uiso d H
HO9 1 0.9684(51) 1.1973(35) 1.1441(18) 0.077(14) Uiso d H
H1W1 1 0.9426(52) 1.3536(33) 1.1772(19) 0.072(15) Uiso d H
H2W1 1 1.0627(63) 1.3366(40) 1.2087(23) 0.122(19) Uiso d H
H1W2 1 0.8740(80) 1.0630(55) 1.1781(29) 0.155(27) Uiso d H
H2W2 1 0.7165(73) 1.0274(45) 1.1850(24) 0.121(21) Uiso d H

loop_
_atom_type_symbol
_atom_type_description
_atom_type_scat_source
_atom_type_scat_dispersion_real
_atom_type_scat_dispersion_imag
C C 'International Tables Vol C Tables 4.2.6.8 and 6.1.1.4' 0.0181 0.0091
H H 'International Tables Vol C Tables 4.2.6.8 and 6.1.1.4' 0.0000 0.0000
O O 'International Tables Vol C Tables 4.2.6.8 and 6.1.1.4' 0.0492 0.0322

loop_
_geom_angle_atom_site_label_1
_geom_angle_atom_site_label_2
_geom_angle_atom_site_label_3
_geom_angle
_geom_angle_publ_flag
O6 C1 C6 108.6(3) yes
O6 C1 C2 109.0(3) yes
C6 C1 C2 110.3(3) yes
O6 C1 H1 111.(2) no
C6 C1 H1 110.(2) no
C2 C1 H1 108.(2) no
C1 C2 C3 112.5(3) yes
C1 C2 H2A 104.(2) no
C3 C2 H2A 115.(2) no
C1 C2 H2B 108.(2) no
C3 C2 H2B 115.(3) no
H2A C2 H2B 101.(3) no
C2 C3 C11 111.3(3) yes
C2 C3 C4 113.3(3) yes
C11 C3 C4 111.0(3) yes
C2 C3 H3 109.0(19) no
C11 C3 H3 109.0(18) no
C4 C3 H3 102.8(18) no
C7 C4 C3 109.6(3) yes
C7 C4 C8 110.6(3) yes
C3 C4 C8 110.0(2) yes
C7 C4 C5 106.8(3) yes
C3 C4 C5 107.6(3) yes
C8 C4 C5 112.2(3) yes
C6 C5 C4 114.2(3) yes
C6 C5 H5A 107.(3) no
C4 C5 H5A 105.(3) no
C6 C5 H5B 117.(3) no
C4 C5 H5B 108.(3) no
H5A C5 H5B 104.(3) no
C1 C6 C5 112.2(3) yes
C1 C6 H6A 111.(3) no
C5 C6 H6A 105.(3) no
C1 C6 H6B 106.(3) no
C5 C6 H6B 110.(2) no
H6A C6 H6B 113.(3) no
C4 C7 H7A 104.(3) no
C4 C7 H7B 110.(3) no
H7A C7 H7B 104.(4) no
C4 C7 H7C 113.(3) no
H7A C7 H7C 104.(4) no
H7B C7 H7C 119.(5) no
C12 C8 C9 110.0(3) yes
C12 C8 C4 113.6(2) yes
C9 C8 C4 111.6(2) yes
C12 C8 H8 106.(2) no
C9 C8 H8 105.(2) no
C4 C8 H8 111.(2) no
C10 C9 C15 112.0(2) yes
C10 C9 C8 111.0(2) yes
C15 C9 C8 113.7(2) yes
C10 C9 H9 107.5(14) no
C15 C9 H9 105.4(14) no
C8 C9 H9 106.8(13) no
C9 C10 C11 111.6(3) yes
C9 C10 H10A 110.6(19) no
C11 C10 H10A 114.0(18) no
C9 C10 H10B 109.(2) no
C11 C10 H10B 110.(2) no
H10A C10 H10B 101.(2) no
C10 C11 C3 112.6(3) yes
C10 C11 H11A 111.(2) no
C3 C11 H11A 109.(2) no
C10 C11 H11B 112.(2) no
C3 C11 H11B 105.(2) no
H11A C11 H11B 107.(3) no
C8 C12 C13 112.3(2) yes
C8 C12 H12A 112.(3) no
C13 C12 H12A 110.(2) no
C8 C12 H12B 111.(2) no
C13 C12 H12B 108.(2) no
H12A C12 H12B 104.(3) no
C12 C13 C14 112.9(3) yes
C12 C13 H13A 109.8(18) no
C14 C13 H13A 107.(2) no
C12 C13 H13B 109.3(18) no
C14 C13 H13B 108.0(17) no
H13A C13 H13B 110.(3) no
C19 C14 C13 109.7(3) yes
C19 C14 C15 115.0(3) yes
C13 C14 C15 108.1(2) yes
C19 C14 C18 112.8(3) yes
C13 C14 C18 107.2(2) yes
C15 C14 C18 103.7(2) yes
O1 C15 C16 104.3(2) yes
O1 C15 C9 108.8(2) yes
C16 C15 C9 115.0(2) yes
O1 C15 C14 109.7(2) yes
C16 C15 C14 103.7(2) yes
C9 C15 C14 114.7(2) yes
C17 C16 C15 106.8(2) yes
C17 C16 H16A 105.8(19) no
C15 C16 H16A 117.(2) no
C17 C16 H16B 103.9(17) no
C15 C16 H16B 110.3(16) no
H16A C16 H16B 112.(3) no
O4 C17 C16 109.4(2) yes
O4 C17 C18 111.9(2) yes
C16 C17 C18 108.1(2) yes
O4 C17 H17 107.5(18) no
C16 C17 H17 111.5(19) no
C18 C17 H17 108.5(19) no
C20 C18 C17 113.8(2) yes
C20 C18 C14 118.7(2) yes
C17 C18 C14 103.0(2) yes
C20 C18 H18 103.5(18) no
C17 C18 H18 110.1(18) no
C14 C18 H18 107.6(16) no
C14 C19 H19A 107.(3) no
C14 C19 H19B 107.(3) no
H19A C19 H19B 115.(4) no
C14 C19 H19C 111.(3) no
H19A C19 H19C 105.(3) no
H19B C19 H19C 112.(4) no
C23 C20 C21 107.1(3) yes
C23 C20 C18 124.1(3) yes
C21 C20 C18 128.7(3) yes
O2 C21 C20 105.1(3) yes
O2 C21 H21A 107.(2) no
C20 C21 H21A 109.(3) no
O2 C21 H21B 106.(2) no
C20 C21 H21B 110.(2) no
H21A C21 H21B 119.(4) no
O3 C22 O2 120.8(3) yes
O3 C22 C23 130.4(3) yes
O2 C22 C23 108.8(3) yes
C20 C23 C22 110.1(3) yes
C20 C23 H23 126.(2) no
C22 C23 H23 124.(2) no
O5 C24 O4 121.9(4) yes
O5 C24 C25 126.5(4) yes
O4 C24 C25 111.5(5) yes
C24 C25 H25A 109.(3) no
C24 C25 H25B 110.(3) no
H25A C25 H25B 110.(4) no
C24 C25 H25C 110.(3) no
H25A C25 H25C 109.(3) no
H25B C25 H25C 110.(4) no
O6 C26 O7 110.2(3) yes
O6 C26 C27 109.6(3) yes
O7 C26 C27 111.6(3) yes
O6 C26 H26 110.7(18) no
O7 C26 H26 107.0(19) no
C27 C26 H26 107.5(18) no
C28 C27 C26 115.0(4) yes
C28 C27 H27A 107.(3) no
C26 C27 H27A 103.(3) no
C28 C27 H27B 111.(3) no
C26 C27 H27B 108.(3) no
H27A C27 H27B 113.(5) no
O8 C28 C27 106.3(3) yes
O8 C28 C29 113.9(3) yes
C27 C28 C29 110.2(3) yes
O8 C28 H28 108.6(18) no
C27 C28 H28 113.6(18) no
C29 C28 H28 104.4(18) no
O9 C29 C30 110.7(3) yes
O9 C29 C28 109.2(3) yes
C30 C29 C28 109.7(3) yes
O9 C29 H29 112.(2) no
C30 C29 H29 109.(2) no
C28 C29 H29 106.(2) no
O7 C30 C29 109.9(3) yes
O7 C30 C32 106.2(3) yes
C29 C30 C32 115.5(3) yes
O7 C30 H30 110.(2) no
C29 C30 H30 105.(2) no
C32 C30 H30 111.(2) no
O8 C31 H31A 103.(3) no
O8 C31 H31B 105.(3) no
H31A C31 H31B 124.(4) no
O8 C31 H31C 108.(3) no
H31A C31 H31C 106.(5) no
H31B C31 H31C 110.(5) no
C30 C32 H32A 118.(3) no
C30 C32 H32B 107.(3) no
H32A C32 H32B 105.(4) no
C30 C32 H32C 100.(3) no
H32A C32 H32C 110.(4) no
H32B C32 H32C 118.(4) no
C15 O1 HO1 108.(3) no
C22 O2 C21 109.0(2) yes
C24 O4 C17 116.5(3) yes
C26 O6 C1 114.4(3) yes
C26 O7 C30 112.4(3) yes
C31 O8 C28 116.3(4) yes
C29 O9 HO9 116.(3) no
H1W1 OW1 H2W1 96.(4) no
H1W2 OW2 H2W2 104.(5) no

loop_
_geom_bond_atom_site_label_1
_geom_bond_atom_site_label_2
_geom_bond_distance
_geom_bond_publ_flag
C1 O6 1.454(5) yes
C1 C6 1.501(6) yes
C1 C2 1.511(5) yes
C1 H1 1.03(4) no
C2 C3 1.530(5) yes
C2 H2A 0.93(4) no
C2 H2B 0.97(4) no
C3 C11 1.533(4) yes
C3 C4 1.545(5) yes
C3 H3 0.98(3) no
C4 C7 1.535(5) yes
C4 C8 1.553(4) yes
C4 C5 1.559(5) yes
C5 C6 1.517(6) yes
C5 H5A 0.99(4) no
C5 H5B 0.95(4) no
C6 H6A 0.94(4) no
C6 H6B 0.99(4) no
C7 H7A 1.04(5) no
C7 H7B 0.93(5) no
C7 H7C 0.94(5) no
C8 C12 1.526(4) yes
C8 C9 1.546(4) yes
C8 H8 0.90(3) no
C9 C10 1.523(4) yes
C9 C15 1.535(4) yes
C9 H9 1.06(3) no
C10 C11 1.529(5) yes
C10 H10A 0.99(3) no
C10 H10B 0.92(3) no
C11 H11A 0.95(4) no
C11 H11B 1.09(4) no
C12 C13 1.525(5) yes
C12 H12A 0.98(4) no
C12 H12B 0.98(4) no
C13 C14 1.546(4) yes
C13 H13A 1.03(4) no
C13 H13B 0.99(3) no
C14 C19 1.543(4) yes
C14 C15 1.551(4) yes
C14 C18 1.566(4) yes
C15 O1 1.454(3) yes
C15 C16 1.532(4) yes
C16 C17 1.526(4) yes
C16 H16A 1.03(4) no
C16 H16B 1.06(3) no
C17 O4 1.452(4) yes
C17 C18 1.544(4) yes
C17 H17 0.90(3) no
C18 C20 1.508(4) yes
C18 H18 1.01(3) no
C19 H19A 0.98(5) no
C19 H19B 0.94(5) no
C19 H19C 1.05(5) no
C20 C23 1.330(5) yes
C20 C21 1.505(5) yes
C21 O2 1.457(4) yes
C21 H21A 0.94(4) no
C21 H21B 0.96(4) no
C22 O3 1.213(5) yes
C22 O2 1.339(4) yes
C22 C23 1.463(5) yes
C23 H23 0.98(4) no
C24 O5 1.206(5) yes
C24 O4 1.337(5) yes
C24 C25 1.491(6) yes
C25 H25A 0.95(5) no
C25 H25B 0.96(5) no
C25 H25C 0.94(5) no
C26 O6 1.406(5) yes
C26 O7 1.435(5) yes
C26 C27 1.500(6) yes
C26 H26 0.99(3) no
C27 C28 1.497(6) yes
C27 H27A 0.83(5) no
C27 H27B 1.08(7) no
C28 O8 1.446(5) yes
C28 C29 1.530(5) yes
C28 H28 1.05(4) no
C29 O9 1.418(4) yes
C29 C30 1.507(5) yes
C29 H29 0.88(4) no
C30 O7 1.442(4) yes
C30 C32 1.511(6) yes
C30 H30 1.01(4) no
C31 O8 1.409(6) yes
C31 H31A 1.10(6) no
C31 H31B 1.11(7) no
C31 H31C 1.06(7) no
C32 H32A 0.94(5) no
C32 H32B 1.05(6) no
C32 H32C 0.98(5) no
O1 HO1 0.85(4) no
O9 HO9 0.79(5) no
OW1 H1W1 0.81(5) no
OW1 H2W1 1.06(6) no
OW2 H1W2 0.98(8) no
OW2 H2W2 1.04(7) no

loop_
_geom_torsion_atom_site_label_1
_geom_torsion_atom_site_label_2
_geom_torsion_atom_site_label_3
_geom_torsion_atom_site_label_4
_geom_torsion
_geom_torsion_publ_flag
O6 C1 C2 C3 63.8(4) no
C6 C1 C2 C3 -55.3(4) yes
C1 C2 C3 C11 -178.3(3) no
C1 C2 C3 C4 55.8(4) yes
C2 C3 C4 C7 -167.3(3) no
C11 C3 C4 C7 66.6(4) no
C2 C3 C4 C8 70.9(3) no
C11 C3 C4 C8 -55.2(4) yes
C2 C3 C4 C5 -51.5(3) yes
C11 C3 C4 C5 -177.6(3) no
C7 C4 C5 C6 169.3(4) no
C3 C4 C5 C6 51.8(4) yes
C8 C4 C5 C6 -69.3(4) no
O6 C1 C6 C5 -64.5(4) no
C2 C1 C6 C5 54.9(4) yes
C4 C5 C6 C1 -55.4(5) yes
C7 C4 C8 C12 59.8(4) no
C3 C4 C8 C12 -179.0(3) no
C5 C4 C8 C12 -59.3(4) no
C7 C4 C8 C9 -65.2(4) no
C3 C4 C8 C9 56.0(3) yes
C5 C4 C8 C9 175.7(3) no
C12 C8 C9 C10 177.2(3) no
C4 C8 C9 C10 -55.7(3) yes
C12 C8 C9 C15 49.9(3) yes
C4 C8 C9 C15 177.0(2) no
C15 C9 C10 C11 -177.4(3) no
C8 C9 C10 C11 54.3(3) yes
C9 C10 C11 C3 -54.8(4) yes
C2 C3 C11 C10 -72.0(4) no
C4 C3 C11 C10 55.2(4) yes
C9 C8 C12 C13 -54.4(4) yes
C4 C8 C12 C13 179.7(3) no
C8 C12 C13 C14 59.4(4) yes
C12 C13 C14 C19 71.2(4) no
C12 C13 C14 C15 -54.9(3) yes
C12 C13 C14 C18 -166.1(3) no
C10 C9 C15 O1 59.7(3) no
C8 C9 C15 O1 -173.4(2) no
C10 C9 C15 C16 -56.8(3) no
C8 C9 C15 C16 70.0(3) no
C10 C9 C15 C14 -177.0(3) no
C8 C9 C15 C14 -50.2(3) yes
C19 C14 C15 O1 50.5(3) no
C13 C14 C15 O1 173.4(2) no
C18 C14 C15 O1 -73.1(3) no
C19 C14 C15 C16 161.5(3) no
C13 C14 C15 C16 -75.7(3) no
C18 C14 C15 C16 37.9(3) yes
C19 C14 C15 C9 -72.3(3) no
C13 C14 C15 C9 50.6(3) yes
C18 C14 C15 C9 164.1(2) no
O1 C15 C16 C17 89.0(3) no
C9 C15 C16 C17 -151.9(2) no
C14 C15 C16 C17 -25.9(3) yes
C15 C16 C17 O4 -118.3(3) no
C15 C16 C17 C18 3.8(3) yes
O4 C17 C18 C20 10.1(4) no
C16 C17 C18 C20 -110.4(3) no
O4 C17 C18 C14 140.0(2) no
C16 C17 C18 C14 19.4(3) yes
C19 C14 C18 C20 -33.3(4) no
C13 C14 C18 C20 -154.1(3) no
C15 C14 C18 C20 91.7(3) no
C19 C14 C18 C17 -160.1(3) no
C13 C14 C18 C17 79.1(3) no
C15 C14 C18 C17 -35.1(3) yes
C17 C18 C20 C23 -110.8(4) no
C14 C18 C20 C23 127.7(3) no
C17 C18 C20 C21 65.6(4) no
C14 C18 C20 C21 -55.9(4) no
C23 C20 C21 O2 0.6(4) yes
C18 C20 C21 O2 -176.3(3) no
C21 C20 C23 C22 0.4(4) yes
C18 C20 C23 C22 177.5(3) no
O3 C22 C23 C20 177.6(4) no
O2 C22 C23 C20 -1.3(4) yes
O6 C26 C27 C28 -74.3(4) yes
O7 C26 C27 C28 48.2(5) no
C26 C27 C28 O8 -170.7(3) no
C26 C27 C28 C29 -46.8(5) yes
O8 C28 C29 O9 -67.2(4) no
C27 C28 C29 O9 173.4(3) no
O8 C28 C29 C30 171.4(3) no
C27 C28 C29 C30 52.0(4) yes
O9 C29 C30 O7 179.3(3) no
C28 C29 C30 O7 -60.2(4) yes
O9 C29 C30 C32 59.2(5) no
C28 C29 C30 C32 179.7(4) no
O3 C22 O2 C21 -177.4(4) no
C23 C22 O2 C21 1.7(4) yes
C20 C21 O2 C22 -1.4(4) yes
O5 C24 O4 C17 0.5(5) no
C25 C24 O4 C17 178.9(4) no
C16 C17 O4 C24 -155.6(3) no
C18 C17 O4 C24 84.7(3) no
O7 C26 O6 C1 75.2(4) no
C27 C26 O6 C1 -161.5(3) no
C6 C1 O6 C26 -138.8(3) no
C2 C1 O6 C26 100.9(3) no
O6 C26 O7 C30 66.6(4) no
C27 C26 O7 C30 -55.5(4) yes
C29 C30 O7 C26 62.7(4) yes
C32 C30 O7 C26 -171.7(4) no
C27 C28 O8 C31 -157.9(4) no
C29 C28 O8 C31 80.6(4) no

loop_
_cod_related_entry_id
_cod_related_entry_database
_cod_related_entry_code
1 ChemSpider 21187234
